data_7246318
loop_
_publ_author_name
'Liao, Tsung-Te'
'Lin, Shu-Yu'
'Chen, Jhy-Der'

_publ_section_title
;
 Co(ii) coordination polymers supported by a benzenetetracarboxylate and
 bis-pyridyl-bis-amides with different flexibilities
;
_journal_name_full CrystEngComm
_journal_paper_doi 10.1039/D2CE01648F
_journal_year 2023
_chemical_formula_sum 'C23 H27 Co N4 O8'
_chemical_formula_weight 546.41
_space_group_crystal_system monoclinic
_space_group_IT_number 15
_space_group_name_Hall '-C 2yc'
_space_group_name_H-M_alt 'C 1 2/c 1'
_atom_sites_solution_hydrogens mixed
_audit_creation_method SHELXL-2014/7
_audit_update_record
;
2022-12-02 deposited with the CCDC.	2023-02-08 downloaded from the CCDC.
;
_cell_angle_alpha 90
_cell_angle_beta 113.2063(5)
_cell_angle_gamma 90
_cell_formula_units_Z 8
_cell_length_a 18.6212(2)
_cell_length_b 15.9790(2)
_cell_length_c 17.1168(2)
_cell_measurement_reflns_used 9966
_cell_measurement_temperature 296(2)
_cell_measurement_theta_max 28.26
_cell_measurement_theta_min 2.22
_cell_volume 4681.00(10)
_computing_cell_refinement 'Bruker SAINT'
_computing_data_collection 'Bruker APEX2'
_computing_data_reduction 'Bruker SAINT'
_computing_molecular_graphics 'Bruker SHELXTL'
_computing_publication_material 'Bruker SHELXTL'
_computing_structure_refinement 'SHELXL-2014/7 (Sheldrick, 2014)'
_computing_structure_solution 'SHELXS-97 (Sheldrick 2008)'
_diffrn_ambient_temperature 296(2)
_diffrn_measured_fraction_theta_full 1.000
_diffrn_measured_fraction_theta_max 0.999
_diffrn_measurement_device_type 'Bruker APEX-II CCD'
_diffrn_measurement_method '\f and \w scans'
_diffrn_radiation_type MoK\a
_diffrn_radiation_wavelength 0.71073
_diffrn_reflns_av_R_equivalents 0.0185
_diffrn_reflns_av_unetI/netI 0.0166
_diffrn_reflns_Laue_measured_fraction_full 1.000
_diffrn_reflns_Laue_measured_fraction_max 0.999
_diffrn_reflns_limit_h_max 24
_diffrn_reflns_limit_h_min -24
_diffrn_reflns_limit_k_max 18
_diffrn_reflns_limit_k_min -21
_diffrn_reflns_limit_l_max 22
_diffrn_reflns_limit_l_min -20
_diffrn_reflns_number 22753
_diffrn_reflns_point_group_measured_fraction_full 1.000
_diffrn_reflns_point_group_measured_fraction_max 0.999
_diffrn_reflns_theta_full 25.242
_diffrn_reflns_theta_max 28.268
_diffrn_reflns_theta_min 1.744
_exptl_absorpt_coefficient_mu 0.791
_exptl_absorpt_correction_T_max 0.7457
_exptl_absorpt_correction_T_min 0.5931
_exptl_absorpt_correction_type multi-scan
_exptl_absorpt_process_details 'sadabs v2008/1(bruker axs, 2008)'
_exptl_crystal_colour red
_exptl_crystal_density_diffrn 1.551
_exptl_crystal_description block
_exptl_crystal_F_000 2272
_exptl_crystal_size_max 0.500
_exptl_crystal_size_mid 0.500
_exptl_crystal_size_min 0.300
_refine_diff_density_max 0.364
_refine_diff_density_min -0.413
_refine_diff_density_rms 0.059
_refine_ls_extinction_method none
_refine_ls_goodness_of_fit_ref 1.031
_refine_ls_hydrogen_treatment mixed
_refine_ls_matrix_type full
_refine_ls_number_parameters 345
_refine_ls_number_reflns 5813
_refine_ls_number_restraints 0
_refine_ls_restrained_S_all 1.031
_refine_ls_R_factor_all 0.0345
_refine_ls_R_factor_gt 0.0281
_refine_ls_shift/su_max 0.000
_refine_ls_shift/su_mean 0.000
_refine_ls_structure_factor_coef Fsqd
_refine_ls_weighting_details 'w=1/[\s^2^(Fo^2^)+(0.0418P)^2^+3.2135P] where P=(Fo^2^+2Fc^2^)/3'
_refine_ls_weighting_scheme calc
_refine_ls_wR_factor_gt 0.0752
_refine_ls_wR_factor_ref 0.0792
_reflns_Friedel_coverage 0.000
_reflns_number_gt 4958
_reflns_number_total 5813
_reflns_threshold_expression 'I > 2\s(I)'
_cod_data_source_file d2ce01648f2.cif
_cod_data_source_block 4
_cod_depositor_comments
;
The following automatic conversions were performed:

data item '_exptl_absorpt_correction_type' value 'multi_scan' was
changed to 'multi-scan' in accordance with the
/home/data/users/saulius/crontab/automatic-downloads/rss-feeds/RSC/lib/dictionaries/cif_core.dic
dictionary named 'cif_core.dic' version 2.4.2 last updated on
2011-04-26.

Automatic conversion script
Id: cif_fix_values 7556 2019-12-06 15:28:31Z antanas 
;
_cod_original_sg_symbol_H-M 'C 2/c'
_cod_database_code 7246318
_shelx_shelxl_version_number 2014/7
_shelx_space_group_comment
; 
The symmetry employed for this shelxl refinement is uniquely defined 
by the following loop, which should always be used as a source of 
symmetry information in preference to the above space-group names. 
They are only intended as comments. 
;
_shelx_estimated_absorpt_t_min 0.693
_shelx_estimated_absorpt_t_max 0.797

loop_
_space_group_symop_operation_xyz
'x, y, z'
'-x, y, -z+1/2'
'x+1/2, y+1/2, z'
'-x+1/2, y+1/2, -z+1/2'
'-x, -y, -z'
'x, -y, z-1/2'
'-x+1/2, -y+1/2, -z'
'x+1/2, -y+1/2, z-1/2'

loop_
_atom_site_label
_atom_site_type_symbol
_atom_site_fract_x
_atom_site_fract_y
_atom_site_fract_z
_atom_site_U_iso_or_equiv
_atom_site_adp_type
_atom_site_occupancy
_atom_site_site_symmetry_order
_atom_site_calc_flag
_atom_site_refinement_flags_posn
_atom_site_refinement_flags_adp
_atom_site_refinement_flags_occupancy
_atom_site_disorder_assembly
_atom_site_disorder_group
Co1 Co 0.0000 0.5000 0.0000 0.01782(7) Uani 1 2 d S . P . .
Co2 Co 0.0000 0.0000 0.0000 0.01738(7) Uani 1 2 d S . P . .
O1 O 0.26295(7) 0.49268(8) 0.36608(9) 0.0459(3) Uani 1 1 d . . . . .
O2 O 0.26690(8) 0.03882(10) 0.37459(11) 0.0719(5) Uani 1 1 d . . . . .
O3 O -0.01857(5) 0.40921(5) 0.08362(5) 0.02152(19) Uani 1 1 d . . . . .
O4 O 0.08044(6) 0.32047(6) 0.10311(6) 0.0275(2) Uani 1 1 d . . . . .
O5 O 0.02006(5) 0.08798(5) 0.10514(5) 0.02102(18) Uani 1 1 d . . . . .
O6 O -0.05686(6) 0.19221(6) 0.03059(5) 0.0314(2) Uani 1 1 d . . . . .
O7 O 0.10953(6) 0.44932(7) 0.02440(6) 0.0257(2) Uani 1 1 d . . . . .
O8 O 0.09173(6) -0.07058(6) 0.08084(6) 0.0247(2) Uani 1 1 d . . . . .
N1 N 0.04810(7) 0.58523(7) 0.10892(7) 0.0248(2) Uani 1 1 d . . . . .
N2 N 0.14259(7) 0.49557(8) 0.36639(7) 0.0284(3) Uani 1 1 d . . . . .
H2A H 0.1038 0.4672 0.3677 0.034 Uiso 1 1 calc R U . . .
N3 N 0.15136(8) 0.02271(8) 0.26621(8) 0.0318(3) Uani 1 1 d . . . . .
H3A H 0.1117 0.0462 0.2275 0.038 Uiso 1 1 calc R U . . .
N4 N 0.07807(7) -0.07219(7) 0.45918(7) 0.0244(2) Uani 1 1 d . . . . .
C1 C 0.03826(11) 0.66752(9) 0.09523(9) 0.0377(4) Uani 1 1 d . . . . .
H1A H 0.0177 0.6867 0.0394 0.045 Uiso 1 1 calc R U . . .
C2 C 0.05716(13) 0.72522(10) 0.16012(10) 0.0493(5) Uani 1 1 d . . . . .
H2B H 0.0498 0.7821 0.1483 0.059 Uiso 1 1 calc R U . . .
C3 C 0.08712(11) 0.69716(10) 0.24258(9) 0.0409(4) Uani 1 1 d . . . . .
H3B H 0.0987 0.7350 0.2871 0.049 Uiso 1 1 calc R U . . .
C4 C 0.10007(8) 0.61243(9) 0.25941(8) 0.0243(3) Uani 1 1 d . . . . .
C5 C 0.07980(7) 0.55898(8) 0.19051(8) 0.0231(3) Uani 1 1 d . . . . .
H5A H 0.0885 0.5020 0.2009 0.028 Uiso 1 1 calc R U . . .
C6 C 0.13410(9) 0.58468(10) 0.35107(8) 0.0312(3) Uani 1 1 d . . . . .
H6A H 0.1852 0.6103 0.3786 0.037 Uiso 1 1 calc R U . . .
H6B H 0.1013 0.6065 0.3785 0.037 Uiso 1 1 calc R U . . .
C7 C 0.20965(8) 0.45648(10) 0.37857(9) 0.0310(3) Uani 1 1 d . . . . .
C8 C 0.21562(10) 0.36632(10) 0.40518(10) 0.0369(3) Uani 1 1 d . . . . .
H8A H 0.1705 0.3516 0.4173 0.044 Uiso 1 1 calc R U . . .
H8B H 0.2620 0.3586 0.4568 0.044 Uiso 1 1 calc R U . . .
C9 C 0.21974(10) 0.30874(10) 0.33629(10) 0.0375(3) Uani 1 1 d . . . . .
H9A H 0.1751 0.3192 0.2837 0.045 Uiso 1 1 calc R U . . .
H9B H 0.2666 0.3213 0.3267 0.045 Uiso 1 1 calc R U . . .
C10 C 0.22065(10) 0.21687(11) 0.35991(11) 0.0407(4) Uani 1 1 d . . . . .
H10A H 0.2688 0.2050 0.4082 0.049 Uiso 1 1 calc R U . . .
H10B H 0.1776 0.2062 0.3769 0.049 Uiso 1 1 calc R U . . .
C11 C 0.21399(10) 0.15828(10) 0.28740(11) 0.0398(4) Uani 1 1 d . . . . .
H11A H 0.1663 0.1705 0.2386 0.048 Uiso 1 1 calc R U . . .
H11B H 0.2577 0.1677 0.2711 0.048 Uiso 1 1 calc R U . . .
C12 C 0.21338(9) 0.06842(11) 0.31240(11) 0.0384(4) Uani 1 1 d . . . . .
C13 C 0.15060(12) -0.06637(10) 0.28091(11) 0.0436(4) Uani 1 1 d . . . . .
H13A H 0.1988 -0.0903 0.2819 0.052 Uiso 1 1 calc R U . . .
H13B H 0.1079 -0.0912 0.2334 0.052 Uiso 1 1 calc R U . . .
C14 C 0.14188(8) -0.09037(9) 0.36228(8) 0.0274(3) Uani 1 1 d . . . . .
C15 C 0.18279(10) -0.15700(12) 0.40973(10) 0.0416(4) Uani 1 1 d . . . . .
H15A H 0.2194 -0.1849 0.3949 0.050 Uiso 1 1 calc R U . . .
C16 C 0.16903(12) -0.18216(14) 0.47968(12) 0.0582(6) Uani 1 1 d . . . . .
H16A H 0.1948 -0.2285 0.5111 0.070 Uiso 1 1 calc R U . . .
C17 C 0.11689(10) -0.13819(11) 0.50259(10) 0.0394(4) Uani 1 1 d . . . . .
H17A H 0.1085 -0.1553 0.5502 0.047 Uiso 1 1 calc R U . . .
C18 C 0.09080(9) -0.05035(9) 0.38995(9) 0.0316(3) Uani 1 1 d . . . . .
H18A H 0.0631 -0.0049 0.3585 0.038 Uiso 1 1 calc R U . . .
C19 C 0.02235(7) 0.34459(7) 0.11598(7) 0.0179(2) Uani 1 1 d . . . . .
C20 C 0.00377(7) 0.29503(7) 0.18071(7) 0.0162(2) Uani 1 1 d . . . . .
C21 C 0.0000 0.33750(10) 0.2500 0.0176(3) Uani 1 2 d S T P . .
H21A H 0.0000 0.3957 0.2500 0.021 Uiso 1 2 calc R U P . .
C22 C -0.00018(7) 0.20745(7) 0.17877(7) 0.0161(2) Uani 1 1 d . . . . .
C23 C -0.01248(7) 0.15944(7) 0.09822(7) 0.0179(2) Uani 1 1 d . . . . .
C24 C 0.0000 0.16485(10) 0.2500 0.0173(3) Uani 1 2 d S T P . .
H24A H 0.0000 0.1067 0.2500 0.021 Uiso 1 2 calc R U P . .
H7C H 0.1467(12) 0.4763(13) 0.0539(13) 0.042(5) Uiso 1 1 d . . . . .
H7D H 0.1040(13) 0.4054(15) 0.0489(14) 0.060(7) Uiso 1 1 d . . . . .
H8C H 0.1379(12) -0.0538(12) 0.0967(12) 0.042(5) Uiso 1 1 d . . . . .
H8D H 0.0857(12) -0.1138(14) 0.0476(13) 0.052(6) Uiso 1 1 d . . . . .

loop_
_atom_site_aniso_label
_atom_site_aniso_U_11
_atom_site_aniso_U_22
_atom_site_aniso_U_33
_atom_site_aniso_U_23
_atom_site_aniso_U_13
_atom_site_aniso_U_12
Co1 0.02545(13) 0.01509(12) 0.01323(11) 0.00096(8) 0.00796(9) -0.00236(8)
Co2 0.02283(12) 0.01524(12) 0.01517(12) -0.00221(8) 0.00864(9) -0.00070(8)
O1 0.0313(6) 0.0452(7) 0.0647(8) 0.0153(6) 0.0226(6) 0.0022(5)
O2 0.0389(7) 0.0639(10) 0.0875(11) 0.0298(9) -0.0023(7) 0.0148(7)
O3 0.0314(5) 0.0165(4) 0.0195(4) 0.0048(3) 0.0131(4) 0.0016(4)
O4 0.0344(5) 0.0258(5) 0.0298(5) 0.0076(4) 0.0206(4) 0.0048(4)
O5 0.0317(5) 0.0155(4) 0.0179(4) -0.0026(3) 0.0119(4) 0.0023(3)
O6 0.0502(6) 0.0209(5) 0.0159(4) -0.0015(4) 0.0053(4) 0.0066(4)
O7 0.0280(5) 0.0257(5) 0.0235(5) 0.0019(4) 0.0102(4) -0.0048(4)
O8 0.0267(5) 0.0238(5) 0.0214(4) -0.0040(4) 0.0072(4) 0.0013(4)
N1 0.0347(6) 0.0217(6) 0.0169(5) -0.0013(4) 0.0089(4) -0.0050(5)
N2 0.0269(6) 0.0369(7) 0.0223(5) 0.0033(4) 0.0106(5) 0.0004(5)
N3 0.0408(7) 0.0302(6) 0.0294(6) 0.0043(5) 0.0193(5) 0.0053(5)
N4 0.0287(6) 0.0235(6) 0.0233(5) 0.0024(4) 0.0129(4) 0.0032(4)
C1 0.0660(11) 0.0230(7) 0.0197(6) 0.0006(5) 0.0121(7) -0.0062(7)
C2 0.0914(15) 0.0193(7) 0.0294(8) -0.0024(6) 0.0157(9) -0.0041(8)
C3 0.0664(11) 0.0279(8) 0.0240(7) -0.0089(6) 0.0131(7) -0.0054(7)
C4 0.0257(6) 0.0291(7) 0.0186(6) -0.0022(5) 0.0091(5) -0.0031(5)
C5 0.0273(6) 0.0219(6) 0.0195(6) -0.0005(5) 0.0085(5) -0.0015(5)
C6 0.0367(7) 0.0365(8) 0.0177(6) -0.0029(5) 0.0078(5) 0.0040(6)
C7 0.0294(7) 0.0384(8) 0.0241(6) 0.0046(6) 0.0095(5) 0.0016(6)
C8 0.0384(8) 0.0389(9) 0.0345(8) 0.0122(6) 0.0156(6) 0.0043(7)
C9 0.0373(8) 0.0384(9) 0.0365(8) 0.0085(7) 0.0142(6) -0.0001(7)
C10 0.0406(8) 0.0389(9) 0.0445(9) 0.0109(7) 0.0187(7) 0.0013(7)
C11 0.0352(8) 0.0387(9) 0.0461(9) 0.0092(7) 0.0167(7) -0.0006(7)
C12 0.0300(7) 0.0395(9) 0.0475(9) 0.0102(7) 0.0172(7) 0.0091(6)
C13 0.0812(13) 0.0291(8) 0.0363(8) -0.0015(6) 0.0400(9) 0.0025(8)
C14 0.0369(7) 0.0254(7) 0.0233(6) -0.0028(5) 0.0156(6) -0.0023(6)
C15 0.0407(8) 0.0560(11) 0.0341(8) 0.0087(7) 0.0211(7) 0.0226(8)
C16 0.0687(12) 0.0710(14) 0.0479(10) 0.0346(10) 0.0370(9) 0.0494(11)
C17 0.0458(9) 0.0474(10) 0.0339(8) 0.0187(7) 0.0251(7) 0.0214(7)
C18 0.0482(8) 0.0235(7) 0.0273(7) 0.0051(5) 0.0195(6) 0.0091(6)
C19 0.0271(6) 0.0142(6) 0.0131(5) -0.0010(4) 0.0088(4) -0.0032(4)
C20 0.0227(5) 0.0138(6) 0.0133(5) 0.0012(4) 0.0083(4) -0.0003(4)
C21 0.0266(8) 0.0108(7) 0.0164(7) 0.000 0.0096(6) 0.000
C22 0.0216(5) 0.0138(6) 0.0147(5) -0.0014(4) 0.0090(4) 0.0004(4)
C23 0.0265(6) 0.0141(6) 0.0164(5) -0.0030(4) 0.0120(5) -0.0031(4)
C24 0.0257(8) 0.0108(7) 0.0174(7) 0.000 0.0105(6) 0.000

loop_
_atom_type_symbol
_atom_type_description
_atom_type_scat_dispersion_real
_atom_type_scat_dispersion_imag
_atom_type_scat_source
C C 0.0033 0.0016 'International Tables Vol C Tables 4.2.6.8 and 6.1.1.4'
H H 0.0000 0.0000 'International Tables Vol C Tables 4.2.6.8 and 6.1.1.4'
N N 0.0061 0.0033 'International Tables Vol C Tables 4.2.6.8 and 6.1.1.4'
O O 0.0106 0.0060 'International Tables Vol C Tables 4.2.6.8 and 6.1.1.4'
Co Co 0.3494 0.9721 'International Tables Vol C Tables 4.2.6.8 and 6.1.1.4'

loop_
_geom_angle_atom_site_label_1
_geom_angle_atom_site_label_2
_geom_angle_atom_site_label_3
_geom_angle
_geom_angle_site_symmetry_1
_geom_angle_site_symmetry_3
_geom_angle_publ_flag
O7 Co1 O7 180.0 5_565 . ?
O7 Co1 O3 89.67(4) 5_565 . ?
O7 Co1 O3 90.33(4) . . ?
O7 Co1 O3 90.33(4) 5_565 5_565 ?
O7 Co1 O3 89.67(4) . 5_565 ?
O3 Co1 O3 180.0 . 5_565 ?
O7 Co1 N1 88.20(4) 5_565 . ?
O7 Co1 N1 91.80(4) . . ?
O3 Co1 N1 88.40(4) . . ?
O3 Co1 N1 91.60(4) 5_565 . ?
O7 Co1 N1 91.80(4) 5_565 5_565 ?
O7 Co1 N1 88.20(4) . 5_565 ?
O3 Co1 N1 91.60(4) . 5_565 ?
O3 Co1 N1 88.40(4) 5_565 5_565 ?
N1 Co1 N1 180.0 . 5_565 ?
O8 Co2 O8 180.00(7) . 5 ?
O8 Co2 N4 91.37(4) . 6 ?
O8 Co2 N4 88.63(4) 5 6 ?
O8 Co2 N4 88.63(4) . 2 ?
O8 Co2 N4 91.37(4) 5 2 ?
N4 Co2 N4 180.00(7) 6 2 ?
O8 Co2 O5 91.62(4) . 5 ?
O8 Co2 O5 88.38(4) 5 5 ?
N4 Co2 O5 89.75(4) 6 5 ?
N4 Co2 O5 90.25(4) 2 5 ?
O8 Co2 O5 88.38(4) . . ?
O8 Co2 O5 91.62(4) 5 . ?
N4 Co2 O5 90.25(4) 6 . ?
N4 Co2 O5 89.75(4) 2 . ?
O5 Co2 O5 180.0 5 . ?
C19 O3 Co1 127.49(8) . . ?
C23 O5 Co2 125.13(8) . . ?
Co1 O7 H7C 116.9(14) . . ?
Co1 O7 H7D 97.0(15) . . ?
H7C O7 H7D 112(2) . . ?
Co2 O8 H8C 121.1(13) . . ?
Co2 O8 H8D 97.8(13) . . ?
H8C O8 H8D 108.5(18) . . ?
C1 N1 C5 117.45(11) . . ?
C1 N1 Co1 118.69(9) . . ?
C5 N1 Co1 123.46(9) . . ?
C7 N2 C6 121.15(13) . . ?
C7 N2 H2A 119.4 . . ?
C6 N2 H2A 119.4 . . ?
C12 N3 C13 120.14(14) . . ?
C12 N3 H3A 119.9 . . ?
C13 N3 H3A 119.9 . . ?
C17 N4 C18 116.98(12) . . ?
C17 N4 Co2 121.78(9) . 2 ?
C18 N4 Co2 121.21(9) . 2 ?
N1 C1 C2 122.91(14) . . ?
N1 C1 H1A 118.5 . . ?
C2 C1 H1A 118.5 . . ?
C3 C2 C1 118.78(15) . . ?
C3 C2 H2B 120.6 . . ?
C1 C2 H2B 120.6 . . ?
C2 C3 C4 120.00(14) . . ?
C2 C3 H3B 120.0 . . ?
C4 C3 H3B 120.0 . . ?
C5 C4 C3 117.36(12) . . ?
C5 C4 C6 124.54(13) . . ?
C3 C4 C6 118.09(12) . . ?
N1 C5 C4 123.45(12) . . ?
N1 C5 H5A 118.3 . . ?
C4 C5 H5A 118.3 . . ?
N2 C6 C4 116.71(12) . . ?
N2 C6 H6A 108.1 . . ?
C4 C6 H6A 108.1 . . ?
N2 C6 H6B 108.1 . . ?
C4 C6 H6B 108.1 . . ?
H6A C6 H6B 107.3 . . ?
O1 C7 N2 121.18(14) . . ?
O1 C7 C8 122.14(14) . . ?
N2 C7 C8 116.64(13) . . ?
C7 C8 C9 111.43(12) . . ?
C7 C8 H8A 109.3 . . ?
C9 C8 H8A 109.3 . . ?
C7 C8 H8B 109.3 . . ?
C9 C8 H8B 109.3 . . ?
H8A C8 H8B 108.0 . . ?
C10 C9 C8 112.11(13) . . ?
C10 C9 H9A 109.2 . . ?
C8 C9 H9A 109.2 . . ?
C10 C9 H9B 109.2 . . ?
C8 C9 H9B 109.2 . . ?
H9A C9 H9B 107.9 . . ?
C11 C10 C9 112.87(13) . . ?
C11 C10 H10A 109.0 . . ?
C9 C10 H10A 109.0 . . ?
C11 C10 H10B 109.0 . . ?
C9 C10 H10B 109.0 . . ?
H10A C10 H10B 107.8 . . ?
C12 C11 C10 111.35(14) . . ?
C12 C11 H11A 109.4 . . ?
C10 C11 H11A 109.4 . . ?
C12 C11 H11B 109.4 . . ?
C10 C11 H11B 109.4 . . ?
H11A C11 H11B 108.0 . . ?
O2 C12 N3 121.35(16) . . ?
O2 C12 C11 121.36(17) . . ?
N3 C12 C11 117.26(14) . . ?
N3 C13 C14 114.91(12) . . ?
N3 C13 H13A 108.5 . . ?
C14 C13 H13A 108.5 . . ?
N3 C13 H13B 108.5 . . ?
C14 C13 H13B 108.5 . . ?
H13A C13 H13B 107.5 . . ?
C15 C14 C18 117.02(13) . . ?
C15 C14 C13 120.32(14) . . ?
C18 C14 C13 122.57(14) . . ?
C14 C15 C16 119.33(14) . . ?
C14 C15 H15A 120.3 . . ?
C16 C15 H15A 120.3 . . ?
C17 C16 C15 119.49(15) . . ?
C17 C16 H16A 120.3 . . ?
C15 C16 H16A 120.3 . . ?
N4 C17 C16 122.42(14) . . ?
N4 C17 H17A 118.8 . . ?
C16 C17 H17A 118.8 . . ?
N4 C18 C14 124.70(13) . . ?
N4 C18 H18A 117.6 . . ?
C14 C18 H18A 117.6 . . ?
O4 C19 O3 125.87(11) . . ?
O4 C19 C20 115.68(10) . . ?
O3 C19 C20 118.31(10) . . ?
C21 C20 C22 119.16(10) . . ?
C21 C20 C19 118.22(10) . . ?
C22 C20 C19 122.14(10) . . ?
C20 C21 C20 121.65(15) . 2 ?
C20 C21 H21A 119.2 . . ?
C20 C21 H21A 119.2 2 . ?
C24 C22 C20 118.98(10) . . ?
C24 C22 C23 119.74(10) . . ?
C20 C22 C23 121.01(9) . . ?
O6 C23 O5 125.51(11) . . ?
O6 C23 C22 116.18(10) . . ?
O5 C23 C22 118.22(10) . . ?
C22 C24 C22 121.61(15) 2 . ?
C22 C24 H24A 119.2 2 . ?
C22 C24 H24A 119.2 . . ?

loop_
_geom_bond_atom_site_label_1
_geom_bond_atom_site_label_2
_geom_bond_distance
_geom_bond_site_symmetry_2
_geom_bond_publ_flag
Co1 O7 2.0781(10) 5_565 ?
Co1 O7 2.0782(10) . ?
Co1 O3 2.1593(8) . ?
Co1 O3 2.1593(8) 5_565 ?
Co1 N1 2.1947(11) . ?
Co1 N1 2.1948(11) 5_565 ?
Co2 O8 2.0595(9) . ?
Co2 O8 2.0595(9) 5 ?
Co2 N4 2.1754(11) 6 ?
Co2 N4 2.1754(11) 2 ?
Co2 O5 2.1965(8) 5 ?
Co2 O5 2.1965(8) . ?
O1 C7 1.2382(19) . ?
O2 C12 1.230(2) . ?
O3 C19 1.2731(15) . ?
O4 C19 1.2471(15) . ?
O5 C23 1.2760(15) . ?
O6 C23 1.2423(15) . ?
O7 H7C 0.80(2) . ?
O7 H7D 0.84(2) . ?
O8 H8C 0.84(2) . ?
O8 H8D 0.87(2) . ?
N1 C1 1.3356(18) . ?
N1 C5 1.3509(16) . ?
N2 C7 1.3370(19) . ?
N2 C6 1.4452(19) . ?
N2 H2A 0.8600 . ?
N3 C12 1.331(2) . ?
N3 C13 1.447(2) . ?
N3 H3A 0.8600 . ?
N4 C17 1.3280(18) . ?
N4 C18 1.3429(17) . ?
N4 Co2 2.1755(11) 2 ?
C1 C2 1.378(2) . ?
C1 H1A 0.9300 . ?
C2 C3 1.372(2) . ?
C2 H2B 0.9300 . ?
C3 C4 1.385(2) . ?
C3 H3B 0.9300 . ?
C4 C5 1.3828(18) . ?
C4 C6 1.5087(18) . ?
C5 H5A 0.9300 . ?
C6 H6A 0.9700 . ?
C6 H6B 0.9700 . ?
C7 C8 1.502(2) . ?
C8 C9 1.521(2) . ?
C8 H8A 0.9700 . ?
C8 H8B 0.9700 . ?
C9 C10 1.521(2) . ?
C9 H9A 0.9700 . ?
C9 H9B 0.9700 . ?
C10 C11 1.520(2) . ?
C10 H10A 0.9700 . ?
C10 H10B 0.9700 . ?
C11 C12 1.500(2) . ?
C11 H11A 0.9700 . ?
C11 H11B 0.9700 . ?
C13 C14 1.5138(19) . ?
C13 H13A 0.9700 . ?
C13 H13B 0.9700 . ?
C14 C15 1.373(2) . ?
C14 C18 1.376(2) . ?
C15 C16 1.379(2) . ?
C15 H15A 0.9300 . ?
C16 C17 1.375(2) . ?
C16 H16A 0.9300 . ?
C17 H17A 0.9300 . ?
C18 H18A 0.9300 . ?
C19 C20 1.5087(15) . ?
C20 C21 1.3921(13) . ?
C20 C22 1.4012(17) . ?
C21 C20 1.3921(13) 2 ?
C21 H21A 0.9300 . ?
C22 C24 1.3952(13) . ?
C22 C23 1.5142(15) . ?
C24 C22 1.3951(13) 2 ?
C24 H24A 0.9300 . ?
